data_2206653
loop_
_publ_author_name
'Lehmler, H.-J.'
'Robertson, L.W.'
'Parkin, S.'

_publ_section_title
;
 2,2',3,3',6-Pentachlorobiphenyl (PCB 84)
;
_journal_coeditor_code CI6622
_journal_issue 9
_journal_name_full 'Acta Crystallographica Section E'
_journal_page_first o3025
_journal_page_last o3026
_journal_paper_doi 10.1107/S1600536805025900
_journal_volume 61
_journal_year 2005
_chemical_formula_iupac 'C12 H5 Cl5'
_chemical_formula_moiety 'C12 H5 Cl5'
_chemical_formula_sum 'C12 H5 Cl5'
_chemical_formula_weight 326.41
_chemical_name_common 'PCB 84'
_chemical_name_systematic
;
2,2',3,3',6-Pentachlorobiphenyl
;
_space_group_IT_number 14
_symmetry_cell_setting monoclinic
_symmetry_space_group_name_Hall '-P 2ybc'
_symmetry_space_group_name_H-M 'P 1 21/c 1'
_atom_sites_solution_hydrogens geom
_atom_sites_solution_primary direct
_atom_sites_solution_secondary difmap
_audit_creation_method SHELXL97
_cell_angle_alpha 90
_cell_angle_beta 99.9257(17)
_cell_angle_gamma 90
_cell_formula_units_Z 4
_cell_length_a 7.7015(3)
_cell_length_b 7.8357(3)
_cell_length_c 21.1617(7)
_cell_measurement_reflns_used 15973
_cell_measurement_temperature 173.0(10)
_cell_measurement_theta_max 27.48
_cell_measurement_theta_min 1.00
_cell_volume 1257.92(8)
_computing_cell_refinement 'SCALEPACK (Otwinowski & Minor, 1997)'
_computing_data_collection 'COLLECT (Nonius, 1998)'
_computing_data_reduction 'DENZO-SMN (Otwinowski & Minor, 1997)'
_computing_molecular_graphics 'XP in SHELXTL/PC (Sheldrick, 1994)'
_computing_publication_material 'SHELX97-2 (Sheldrick, 1997) and local programs'
_computing_structure_refinement 'SHELXL97 (Sheldrick, 1997)'
_computing_structure_solution 'SHELXS97 (Sheldrick, 1997)'
_diffrn_ambient_temperature 173.0(10)
_diffrn_detector_area_resol_mean 18
_diffrn_measured_fraction_theta_full .999
_diffrn_measured_fraction_theta_max 0.999
_diffrn_measurement_device_type 'Nonius KappaCCD'
_diffrn_measurement_method '\w scans at fixed \c = 55\%'
_diffrn_radiation_monochromator graphite
_diffrn_radiation_source 'fine-focus sealed tube'
_diffrn_radiation_type MoK\a
_diffrn_radiation_wavelength 0.71073
_diffrn_reflns_av_R_equivalents 0.0411
_diffrn_reflns_av_sigmaI/netI 0.0373
_diffrn_reflns_limit_h_max 9
_diffrn_reflns_limit_h_min -9
_diffrn_reflns_limit_k_max 10
_diffrn_reflns_limit_k_min -10
_diffrn_reflns_limit_l_max 27
_diffrn_reflns_limit_l_min -27
_diffrn_reflns_number 10705
_diffrn_reflns_theta_full 27.44
_diffrn_reflns_theta_max 27.44
_diffrn_reflns_theta_min 1.95
_diffrn_standards_decay_% <1
_exptl_absorpt_coefficient_mu 1.123
_exptl_absorpt_correction_T_max 0.9357
_exptl_absorpt_correction_T_min 0.7439
_exptl_absorpt_correction_type multi-scan
_exptl_absorpt_process_details '(SCALEPACK; Otwinowski & Minor, 1997)'
_exptl_crystal_colour colourless
_exptl_crystal_density_diffrn 1.724
_exptl_crystal_density_method 'not measured'
_exptl_crystal_description 'broken lath'
_exptl_crystal_F_000 648
_exptl_crystal_size_max 0.28
_exptl_crystal_size_mid 0.20
_exptl_crystal_size_min 0.06
_refine_diff_density_max 0.340
_refine_diff_density_min -0.278
_refine_ls_extinction_method none
_refine_ls_goodness_of_fit_ref 1.040
_refine_ls_hydrogen_treatment constr
_refine_ls_matrix_type full
_refine_ls_number_parameters 154
_refine_ls_number_reflns 2861
_refine_ls_number_restraints 0
_refine_ls_restrained_S_all 1.040
_refine_ls_R_factor_all 0.0450
_refine_ls_R_factor_gt 0.0322
_refine_ls_shift/su_max 0.001
_refine_ls_shift/su_mean 0.000
_refine_ls_structure_factor_coef Fsqd
_refine_ls_weighting_details 'calc w = 1/[\s^2^(Fo^2^)+(0.034P)^2^+0.5413P] where P=(Fo^2^+2Fc^2^)/3'
_refine_ls_weighting_scheme calc
_refine_ls_wR_factor_gt 0.0733
_refine_ls_wR_factor_ref 0.0777
_reflns_number_gt 2356
_reflns_number_total 2861
_reflns_threshold_expression I>2\s(I)
_cod_data_source_file ci6622.cif
_cod_data_source_block I
_cod_depositor_comments
;
The following automatic conversions were performed:
'_symmetry_cell_setting' value 'Monoclinic' changed to 'monoclinic'
according to '/home/saulius/struct/CIF-dictionaries/cif_core.dic'
dictionary named 'cif_core.dic' version 2.4.1 from 2010-06-29.

Automatic conversion script
Id: cif_fix_enum 1527 2010-12-29 10:47:43Z saulius 

The following automatic conversions were performed:

'_symmetry_cell_setting' value 'Monoclinic' changed to 'monoclinic'
according to /home/saulius/struct/CIF-dictionaries/cif_core.dic
dictionary named 'cif_core.dic' version 2.4.1 from 2010-06-29.

Automatic conversion script
Id: cif_fix_values 1715 2011-07-08 13:25:40Z adriana 
;
_cod_original_sg_symbol_H-M 'P 21/c'
_cod_database_code 2206653
_cod_database_fobs_code 2206653

loop_
_symmetry_equiv_pos_as_xyz
'x, y, z'
'-x, y+1/2, -z+1/2'
'-x, -y, -z'
'x, -y-1/2, z-1/2'

loop_
_atom_site_label
_atom_site_fract_x
_atom_site_fract_y
_atom_site_fract_z
_atom_site_U_iso_or_equiv
_atom_site_adp_type
_atom_site_calc_flag
_atom_site_refinement_flags
_atom_site_occupancy
_atom_site_type_symbol
C1 0.7339(2) 0.2080(2) 0.34088(9) 0.0200(4) Uani d . 1 C
C2 0.8763(2) 0.2977(2) 0.37553(9) 0.0223(4) Uani d . 1 C
C3 0.9801(2) 0.4027(2) 0.34425(9) 0.0228(4) Uani d . 1 C
C4 0.9429(3) 0.4206(3) 0.27833(10) 0.0271(4) Uani d . 1 C
H4 1.0137 0.4931 0.2572 0.032 Uiso calc R 1 H
C5 0.8033(3) 0.3334(3) 0.24309(10) 0.0276(5) Uani d . 1 C
H5 0.7774 0.3452 0.1978 0.033 Uiso calc R 1 H
C6 0.7011(3) 0.2284(2) 0.27466(9) 0.0235(4) Uani d . 1 C
C1' 0.6186(2) 0.0985(2) 0.37381(9) 0.0203(4) Uani d . 1 C
C2' 0.6661(2) -0.0682(2) 0.39205(8) 0.0209(4) Uani d . 1 C
C3' 0.5549(3) -0.1680(3) 0.42238(9) 0.0240(4) Uani d . 1 C
C4' 0.3968(3) -0.1018(3) 0.43402(9) 0.0283(5) Uani d . 1 C
H4' 0.3211 -0.1699 0.4546 0.034 Uiso calc R 1 H
C5' 0.3488(3) 0.0633(3) 0.41580(9) 0.0291(5) Uani d . 1 C
H5' 0.2403 0.1085 0.4239 0.035 Uiso calc R 1 H
C6' 0.4589(2) 0.1626(3) 0.38581(9) 0.0248(4) Uani d . 1 C
H6' 0.4251 0.2759 0.3733 0.030 Uiso calc R 1 H
Cl2 0.92430(6) 0.27569(7) 0.45799(2) 0.02964(14) Uani d . 1 Cl
Cl3 1.15678(6) 0.51304(6) 0.38720(2) 0.02952(14) Uani d . 1 Cl
Cl6 0.52642(7) 0.11943(7) 0.22932(2) 0.03445(15) Uani d . 1 Cl
Cl2' 0.86301(6) -0.15035(6) 0.37679(3) 0.03049(14) Uani d . 1 Cl
Cl3' 0.61292(7) -0.37432(7) 0.44602(3) 0.03531(15) Uani d . 1 Cl

loop_
_atom_site_aniso_label
_atom_site_aniso_U_11
_atom_site_aniso_U_22
_atom_site_aniso_U_33
_atom_site_aniso_U_12
_atom_site_aniso_U_13
_atom_site_aniso_U_23
C1 0.0194(9) 0.0164(9) 0.0248(10) 0.0032(7) 0.0055(8) 0.0002(8)
C2 0.0229(10) 0.0224(10) 0.0222(9) 0.0047(8) 0.0059(8) 0.0003(8)
C3 0.0189(9) 0.0185(10) 0.0311(11) 0.0014(8) 0.0047(8) -0.0026(8)
C4 0.0300(11) 0.0220(10) 0.0312(11) -0.0010(8) 0.0109(9) 0.0030(8)
C5 0.0341(11) 0.0269(11) 0.0226(10) 0.0020(9) 0.0074(9) 0.0033(8)
C6 0.0260(10) 0.0195(10) 0.0246(10) 0.0022(8) 0.0032(8) -0.0010(8)
C1' 0.0203(9) 0.0221(10) 0.0188(9) -0.0007(8) 0.0047(7) -0.0013(8)
C2' 0.0205(9) 0.0241(10) 0.0182(9) 0.0012(8) 0.0033(7) -0.0021(8)
C3' 0.0296(11) 0.0228(10) 0.0184(9) -0.0055(8) 0.0011(8) -0.0003(8)
C4' 0.0278(11) 0.0395(13) 0.0185(9) -0.0127(9) 0.0067(8) -0.0046(9)
C5' 0.0221(10) 0.0377(13) 0.0287(11) -0.0022(9) 0.0074(8) -0.0086(10)
C6' 0.0223(10) 0.0245(10) 0.0270(10) 0.0027(8) 0.0029(8) -0.0041(8)
Cl2 0.0272(3) 0.0398(3) 0.0216(2) -0.0049(2) 0.0034(2) -0.0016(2)
Cl3 0.0231(3) 0.0274(3) 0.0378(3) -0.0035(2) 0.0044(2) -0.0037(2)
Cl6 0.0371(3) 0.0384(3) 0.0257(3) -0.0111(2) -0.0010(2) 0.0014(2)
Cl2' 0.0266(3) 0.0262(3) 0.0404(3) 0.0073(2) 0.0107(2) 0.0040(2)
Cl3' 0.0450(3) 0.0257(3) 0.0331(3) -0.0064(2) 0.0008(2) 0.0092(2)

loop_
_atom_type_symbol
_atom_type_description
_atom_type_scat_dispersion_real
_atom_type_scat_dispersion_imag
_atom_type_scat_source
C C .0033 .0016 'International Tables Vol C Tables 4.2.6.8 and 6.1.1.4'
H H .0000 .0000 'International Tables Vol C Tables 4.2.6.8 and 6.1.1.4'
Cl Cl .1484 .1585 'International Tables Vol C Tables 4.2.6.8 and 6.1.1.4'

loop_
_geom_angle_atom_site_label_1
_geom_angle_atom_site_label_2
_geom_angle_atom_site_label_3
_geom_angle
C6 C1 C2 117.42(17)
C6 C1 C1' 121.21(17)
C2 C1 C1' 121.35(17)
C3 C2 C1 120.69(17)
C3 C2 Cl2 119.91(15)
C1 C2 Cl2 119.40(14)
C4 C3 C2 120.28(18)
C4 C3 Cl3 119.09(15)
C2 C3 Cl3 120.62(15)
C5 C4 C3 120.12(18)
C5 C4 H4 119.9
C3 C4 H4 119.9
C4 C5 C6 119.17(18)
C4 C5 H5 120.4
C6 C5 H5 120.4
C5 C6 C1 122.32(18)
C5 C6 Cl6 118.38(15)
C1 C6 Cl6 119.30(14)
C6' C1' C2' 119.06(17)
C6' C1' C1 119.61(17)
C2' C1' C1 121.33(16)
C1' C2' C3' 120.07(17)
C1' C2' Cl2' 119.62(14)
C3' C2' Cl2' 120.31(15)
C4' C3' C2' 119.97(19)
C4' C3' Cl3' 119.40(15)
C2' C3' Cl3' 120.62(15)
C5' C4' C3' 120.18(18)
C5' C4' H4' 119.9
C3' C4' H4' 119.9
C4' C5' C6' 119.94(19)
C4' C5' H5' 120.0
C6' C5' H5' 120.0
C5' C6' C1' 120.78(19)
C5' C6' H6' 119.6
C1' C6' H6' 119.6

loop_
_geom_bond_atom_site_label_1
_geom_bond_atom_site_label_2
_geom_bond_distance
C1 C6 1.390(3)
C1 C2 1.399(3)
C1 C1' 1.491(2)
C2 C3 1.392(3)
C2 Cl2 1.7289(19)
C3 C4 1.382(3)
C3 Cl3 1.732(2)
C4 C5 1.380(3)
C4 H4 0.95
C5 C6 1.387(3)
C5 H5 0.95
C6 Cl6 1.736(2)
C1' C6' 1.392(3)
C1' C2' 1.393(3)
C2' C3' 1.395(3)
C2' Cl2' 1.7288(19)
C3' C4' 1.384(3)
C3' Cl3' 1.728(2)
C4' C5' 1.382(3)
C4' H4' 0.95
C5' C6' 1.383(3)
C5' H5' 0.95
C6' H6' 0.95

loop_
_geom_torsion_atom_site_label_1
_geom_torsion_atom_site_label_2
_geom_torsion_atom_site_label_3
_geom_torsion_atom_site_label_4
_geom_torsion
C6 C1 C2 C3 -0.1(3)
C1' C1 C2 C3 -178.39(17)
C6 C1 C2 Cl2 -179.48(14)
C1' C1 C2 Cl2 2.2(2)
C1 C2 C3 C4 0.5(3)
Cl2 C2 C3 C4 179.83(15)
C1 C2 C3 Cl3 -179.78(14)
Cl2 C2 C3 Cl3 -0.4(2)
C2 C3 C4 C5 -0.5(3)
Cl3 C3 C4 C5 179.75(15)
C3 C4 C5 C6 0.1(3)
C4 C5 C6 C1 0.2(3)
C4 C5 C6 Cl6 -179.81(15)
C2 C1 C6 C5 -0.2(3)
C1' C1 C6 C5 178.06(18)
C2 C1 C6 Cl6 179.79(14)
C1' C1 C6 Cl6 -1.9(2)
C6 C1 C1' C6' -80.2(2)
C2 C1 C1' C6' 98.0(2)
C6 C1 C1' C2' 98.8(2)
C2 C1 C1' C2' -83.0(2)
C6' C1' C2' C3' -0.5(3)
C1 C1' C2' C3' -179.53(17)
C6' C1' C2' Cl2' 179.38(14)
C1 C1' C2' Cl2' 0.4(2)
C1' C2' C3' C4' 0.4(3)
Cl2' C2' C3' C4' -179.53(15)
C1' C2' C3' Cl3' -179.35(14)
Cl2' C2' C3' Cl3' 0.7(2)
C2' C3' C4' C5' -0.1(3)
Cl3' C3' C4' C5' 179.60(15)
C3' C4' C5' C6' 0.0(3)
C4' C5' C6' C1' -0.2(3)
C2' C1' C6' C5' 0.4(3)
C1 C1' C6' C5' 179.47(18)

loop_
_cod_related_entry_id
_cod_related_entry_database
_cod_related_entry_code
1 ChemSpider 36973
